data_7118965
loop_
_publ_author_name
'Dhananjay Dey'
'Subhrajyoti Bhandary'
'Abhishek Sirohiwal'
'Venkatesha R. Hathwar'
'Deepak Chopra'

_publ_section_title
;
 'Conformational lock' via unusual intramolecular C-F^...^O[double bond,
 length as m-dash]C and C-H^...^Cl-C parallel dipoles observed in in situ
 cryocrystallized liquids
;
_journal_name_full Chem.Commun.
_journal_page_first 7225
_journal_volume 52
_journal_year 2016
_chemical_formula_sum 'C7 H4 Cl F O'
_chemical_formula_weight 158.55
_chemical_melting_point 277.9
_space_group_crystal_system orthorhombic
_space_group_IT_number 33
_space_group_name_Hall 'P 2c -2n'
_space_group_name_H-M_alt 'P n a 21'
_symmetry_space_group_name_Hall 'P 2c -2n'
_symmetry_space_group_name_H-M 'P n a 21'
_atom_sites_solution_hydrogens geom
_audit_creation_method SHELXL-2014/7
_audit_update_record
;
2016-04-14 deposited with the CCDC.
2016-04-18 downloaded from the CCDC.
;
_cell_angle_alpha 90
_cell_angle_beta 90
_cell_angle_gamma 90
_cell_formula_units_Z 4
_cell_length_a 13.8205(6)
_cell_length_b 12.5452(6)
_cell_length_c 3.8197(2)
_cell_measurement_reflns_used 2249
_cell_measurement_temperature 110(2)
_cell_measurement_theta_max 30.58
_cell_measurement_theta_min 2.19
_cell_volume 662.26(6)
_computing_cell_refinement 'Bruker SAINT'
_computing_data_collection 'Bruker APEX2'
_computing_data_reduction 'Bruker SAINT'
_computing_molecular_graphics 'PLATON (Spek, 2009) and Mercury (Macrae <i>et al.</i>, 2008)'
_computing_publication_material 'WINGX (Farrugia, 2014) and PLATON'
_computing_structure_refinement 'SHELXL-2014/7 (Sheldrick, 2014)'
_computing_structure_solution 'SIR2014 (Burla <i>et al.</i>, 2014)'
_diffrn_ambient_temperature 110(2)
_diffrn_measured_fraction_theta_full 0.795
_diffrn_measured_fraction_theta_max 0.734
_diffrn_measurement_device_type 'Bruker APEX-II CCD'
_diffrn_measurement_method '\w scans'
_diffrn_radiation_type MoK\a
_diffrn_radiation_wavelength 0.71073
_diffrn_reflns_av_R_equivalents 0.0403
_diffrn_reflns_av_unetI/netI 0.0355
_diffrn_reflns_Laue_measured_fraction_full 0.795
_diffrn_reflns_Laue_measured_fraction_max 0.734
_diffrn_reflns_limit_h_max 19
_diffrn_reflns_limit_h_min -19
_diffrn_reflns_limit_k_max 17
_diffrn_reflns_limit_k_min -16
_diffrn_reflns_limit_l_max 2
_diffrn_reflns_limit_l_min -3
_diffrn_reflns_number 3137
_diffrn_reflns_point_group_measured_fraction_full 0.720
_diffrn_reflns_point_group_measured_fraction_max 0.647
_diffrn_reflns_theta_full 25.242
_diffrn_reflns_theta_max 30.575
_diffrn_reflns_theta_min 2.192
_exptl_absorpt_coefficient_mu 0.510
_exptl_absorpt_correction_T_max 0.858
_exptl_absorpt_correction_T_min 0.858
_exptl_absorpt_correction_type multi-scan
_exptl_absorpt_process_details SADABS
_exptl_crystal_colour colourless
_exptl_crystal_density_diffrn 1.590
_exptl_crystal_description block
_exptl_crystal_F_000 320
_exptl_crystal_size_max 0.300
_exptl_crystal_size_mid 0.300
_exptl_crystal_size_min 0.300
_refine_diff_density_max 0.277
_refine_diff_density_min -0.272
_refine_diff_density_rms 0.055
_refine_ls_abs_structure_details
;
 Flack x determined using 440 quotients [(I+)-(I-)]/[(I+)+(I-)]
 (Parsons, Flack and Wagner, Acta Cryst. B69 (2013) 249-259).
;
_refine_ls_abs_structure_Flack 0.03(3)
_refine_ls_extinction_coef .
_refine_ls_extinction_method none
_refine_ls_goodness_of_fit_ref 1.096
_refine_ls_hydrogen_treatment constr
_refine_ls_matrix_type full
_refine_ls_number_parameters 91
_refine_ls_number_reflns 1324
_refine_ls_number_restraints 1
_refine_ls_restrained_S_all 1.096
_refine_ls_R_factor_all 0.0323
_refine_ls_R_factor_gt 0.0268
_refine_ls_shift/su_max 0.001
_refine_ls_shift/su_mean 0.000
_refine_ls_structure_factor_coef Fsqd
_refine_ls_weighting_details 'w=1/[\s^2^(Fo^2^)+(0.0167P)^2^+0.2508P] where P=(Fo^2^+2Fc^2^)/3'
_refine_ls_weighting_scheme calc
_refine_ls_wR_factor_gt 0.0601
_refine_ls_wR_factor_ref 0.0673
_reflns_Friedel_coverage 0.554
_reflns_Friedel_fraction_full 0.617
_reflns_Friedel_fraction_max 0.533
_reflns_number_gt 1236
_reflns_number_total 1324
_reflns_threshold_expression 'I > 2\s(I)'
_cod_data_source_file c6cc02535h2.cif
_cod_data_source_block 2fbc
_cod_database_code 7118965
_shelx_shelxl_version_number 2014/7
_shelx_space_group_comment
;
The symmetry employed for this shelxl refinement is uniquely defined
by the following loop, which should always be used as a source of
symmetry information in preference to the above space-group names.
They are only intended as comments.
;
_shelx_estimated_absorpt_t_min 0.862
_shelx_estimated_absorpt_t_max 0.862

loop_
_space_group_symop_operation_xyz
'x, y, z'
'-x, -y, z+1/2'
'-x+1/2, y+1/2, z+1/2'
'x+1/2, -y+1/2, z'

loop_
_atom_site_label
_atom_site_type_symbol
_atom_site_fract_x
_atom_site_fract_y
_atom_site_fract_z
_atom_site_U_iso_or_equiv
_atom_site_adp_type
_atom_site_occupancy
_atom_site_site_symmetry_order
_atom_site_calc_flag
_atom_site_refinement_flags_posn
_atom_site_refinement_flags_adp
_atom_site_refinement_flags_occupancy
_atom_site_disorder_assembly
_atom_site_disorder_group
Cl1 Cl 0.58093(3) 0.92269(4) -0.3031(3) 0.0305(2) Uani 1 1 d . . . . .
F1 F 0.78863(12) 0.64734(11) -0.0707(6) 0.0382(5) Uani 1 1 d . . . . .
O1 O 0.62966(12) 0.72628(15) -0.3507(8) 0.0428(7) Uani 1 1 d . . . . .
C4 C 0.92995(14) 0.8672(2) 0.2456(13) 0.0273(8) Uani 1 1 d . . . . .
H4 H 0.9913 0.8797 0.3499 0.033 Uiso 1 1 calc R U . . .
C3 C 0.90250(14) 0.76393(19) 0.1636(11) 0.0264(7) Uani 1 1 d . . . . .
H3 H 0.9440 0.7055 0.2140 0.032 Uiso 1 1 calc R U . . .
C2 C 0.81400(16) 0.74780(18) 0.0078(9) 0.0224(7) Uani 1 1 d . . . . .
C1 C 0.75082(14) 0.83152(16) -0.0697(9) 0.0172(6) Uani 1 1 d . . . . .
C7 C 0.65765(14) 0.80917(18) -0.2436(9) 0.0232(8) Uani 1 1 d . . . . .
C5 C 0.86900(13) 0.95254(17) 0.1772(9) 0.0231(6) Uani 1 1 d . . . . .
H5 H 0.8880 1.0229 0.2388 0.028 Uiso 1 1 calc R U . . .
C6 C 0.78037(15) 0.93486(16) 0.0191(8) 0.0193(7) Uani 1 1 d . . . . .
H6 H 0.7390 0.9935 -0.0298 0.023 Uiso 1 1 calc R U . . .

loop_
_atom_site_aniso_label
_atom_site_aniso_U_11
_atom_site_aniso_U_22
_atom_site_aniso_U_33
_atom_site_aniso_U_23
_atom_site_aniso_U_13
_atom_site_aniso_U_12
Cl1 0.02106(19) 0.0355(3) 0.0351(7) 0.0033(4) -0.0041(3) 0.00609(17)
F1 0.0464(8) 0.0165(6) 0.0518(16) -0.0059(8) -0.0105(9) 0.0035(5)
O1 0.0351(8) 0.0317(9) 0.062(2) -0.0064(12) -0.0173(12) -0.0079(6)
C4 0.0189(8) 0.0402(12) 0.023(3) -0.0012(14) -0.0004(11) -0.0012(7)
C3 0.0247(8) 0.0312(10) 0.023(2) 0.0008(14) -0.0014(14) 0.0098(7)
C2 0.0271(9) 0.0175(9) 0.023(2) -0.0017(10) 0.0010(10) 0.0027(7)
C1 0.0177(7) 0.0185(9) 0.015(2) 0.0004(10) 0.0005(9) -0.0004(6)
C7 0.0203(8) 0.0265(10) 0.023(3) 0.0030(12) 0.0003(10) -0.0017(7)
C5 0.0242(8) 0.0249(9) 0.020(2) -0.0017(14) 0.0029(13) -0.0064(7)
C6 0.0213(9) 0.0174(9) 0.019(2) 0.0001(9) 0.0001(9) 0.0007(7)

loop_
_atom_type_symbol
_atom_type_description
_atom_type_scat_dispersion_real
_atom_type_scat_dispersion_imag
_atom_type_scat_source
C C 0.0033 0.0016 'International Tables Vol C Tables 4.2.6.8 and 6.1.1.4'
H H 0.0000 0.0000 'International Tables Vol C Tables 4.2.6.8 and 6.1.1.4'
O O 0.0106 0.0060 'International Tables Vol C Tables 4.2.6.8 and 6.1.1.4'
F F 0.0171 0.0103 'International Tables Vol C Tables 4.2.6.8 and 6.1.1.4'
Cl Cl 0.1484 0.1585 'International Tables Vol C Tables 4.2.6.8 and 6.1.1.4'

loop_
_geom_angle_atom_site_label_1
_geom_angle_atom_site_label_2
_geom_angle_atom_site_label_3
_geom_angle
_geom_angle_site_symmetry_1
_geom_angle_site_symmetry_3
C3 C4 C5 120.9(2) . .
C3 C4 H4 119.6 . .
C5 C4 H4 119.6 . .
C2 C3 C4 118.6(2) . .
C2 C3 H3 120.7 . .
C4 C3 H3 120.7 . .
F1 C2 C3 117.9(2) . .
F1 C2 C1 119.7(2) . .
C3 C2 C1 122.5(2) . .
C2 C1 C6 117.5(2) . .
C2 C1 C7 119.8(2) . .
C6 C1 C7 122.63(19) . .
O1 C7 C1 127.5(2) . .
O1 C7 Cl1 117.52(18) . .
C1 C7 Cl1 115.01(16) . .
C6 C5 C4 119.7(2) . .
C6 C5 H5 120.1 . .
C4 C5 H5 120.1 . .
C5 C6 C1 120.80(19) . .
C5 C6 H6 119.6 . .
C1 C6 H6 119.6 . .

loop_
_geom_bond_atom_site_label_1
_geom_bond_atom_site_label_2
_geom_bond_distance
_geom_bond_site_symmetry_2
Cl1 C7 1.790(2) .
F1 C2 1.342(3) .
O1 C7 1.182(3) .
C4 C3 1.386(3) .
C4 C5 1.387(3) .
C4 H4 0.9500 .
C3 C2 1.375(3) .
C3 H3 0.9500 .
C2 C1 1.398(3) .
C1 C6 1.401(3) .
C1 C7 1.476(3) .
C5 C6 1.384(3) .
C5 H5 0.9500 .
C6 H6 0.9500 .

loop_
_geom_torsion_atom_site_label_1
_geom_torsion_atom_site_label_2
_geom_torsion_atom_site_label_3
_geom_torsion_atom_site_label_4
_geom_torsion
_geom_torsion_site_symmetry_1
_geom_torsion_site_symmetry_2
_geom_torsion_site_symmetry_3
_geom_torsion_site_symmetry_4
C5 C4 C3 C2 1.0(6) . . . .
C4 C3 C2 F1 179.8(4) . . . .
C4 C3 C2 C1 -0.2(5) . . . .
F1 C2 C1 C6 179.7(3) . . . .
C3 C2 C1 C6 -0.3(5) . . . .
F1 C2 C1 C7 -1.3(4) . . . .
C3 C2 C1 C7 178.8(3) . . . .
C2 C1 C7 O1 -4.9(5) . . . .
C6 C1 C7 O1 174.1(3) . . . .
C2 C1 C7 Cl1 176.4(2) . . . .
C6 C1 C7 Cl1 -4.5(4) . . . .
C3 C4 C5 C6 -1.2(6) . . . .
C4 C5 C6 C1 0.7(5) . . . .
C2 C1 C6 C5 0.1(5) . . . .
C7 C1 C6 C5 -179.0(3) . . . .
